data_4502780
loop_
_publ_author_name
'Xin, Ling-Yun'
'Liu, Guang-Zhen'
'Li, Xiao-Ling'
'Wang, Li-Ya'

_publ_section_title
;
 Structural Diversity for a Series of Metal(II) Complexes Based on
 Flexible 1,2-Phenylenediacetate and Dipyridyl-type Coligand
;
_journal_issue 1
_journal_name_full 'Crystal Growth &amp; Design'
_journal_page_first 147
_journal_paper_doi 10.1021/cg200903k
_journal_volume 12
_journal_year 2012
_chemical_formula_sum 'C16 H15 Mn N O5'
_chemical_formula_weight 356.23
_chemical_name_systematic
;

 ?

;
_space_group_IT_number 2
_symmetry_cell_setting triclinic
_symmetry_space_group_name_Hall '-P 1'
_symmetry_space_group_name_H-M 'P -1'
_atom_sites_solution_hydrogens geom
_atom_sites_solution_primary direct
_atom_sites_solution_secondary difmap
_audit_creation_method SHELXL-97
_cell_angle_alpha 79.7120(10)
_cell_angle_beta 76.3090(10)
_cell_angle_gamma 63.4310(10)
_cell_formula_units_Z 2
_cell_length_a 7.6663(10)
_cell_length_b 8.2370(10)
_cell_length_c 13.7367(17)
_cell_measurement_reflns_used 4482
_cell_measurement_temperature 296(2)
_cell_measurement_theta_max 28.25
_cell_measurement_theta_min 2.77
_cell_volume 751.14(16)
_computing_cell_refinement 'Bruker SMART'
_computing_data_collection 'Bruker SMART'
_computing_data_reduction 'Bruker SAINT'
_computing_molecular_graphics 'Bruker SHELXTL'
_computing_publication_material 'Bruker SHELXTL'
_computing_structure_refinement 'SHELXL-97 (Sheldrick, 1997)'
_computing_structure_solution 'SHELXS-97 (Sheldrick, 1990)'
_diffrn_ambient_temperature 296(2)
_diffrn_measured_fraction_theta_full 0.989
_diffrn_measured_fraction_theta_max 0.989
_diffrn_measurement_device_type 'CCD area detector'
_diffrn_measurement_method 'phi and omega scans'
_diffrn_radiation_monochromator graphite
_diffrn_radiation_source 'fine-focus sealed tube'
_diffrn_radiation_type MoK\a
_diffrn_radiation_wavelength 0.71073
_diffrn_reflns_av_R_equivalents 0.0116
_diffrn_reflns_av_sigmaI/netI 0.0162
_diffrn_reflns_limit_h_max 9
_diffrn_reflns_limit_h_min -9
_diffrn_reflns_limit_k_max 9
_diffrn_reflns_limit_k_min -9
_diffrn_reflns_limit_l_max 16
_diffrn_reflns_limit_l_min -16
_diffrn_reflns_number 5686
_diffrn_reflns_theta_full 25.50
_diffrn_reflns_theta_max 25.50
_diffrn_reflns_theta_min 2.77
_diffrn_standards_decay_% 0
_diffrn_standards_interval_count 0
_diffrn_standards_interval_time 0
_diffrn_standards_number 0
_exptl_absorpt_coefficient_mu 0.904
_exptl_absorpt_correction_T_max 0.8763
_exptl_absorpt_correction_T_min 0.7607
_exptl_absorpt_correction_type multi-scan
_exptl_absorpt_process_details sadabs
_exptl_crystal_colour colourless
_exptl_crystal_density_diffrn 1.575
_exptl_crystal_density_method 'not measured'
_exptl_crystal_description block
_exptl_crystal_F_000 366
_exptl_crystal_size_max 0.32
_exptl_crystal_size_mid 0.22
_exptl_crystal_size_min 0.15
_refine_diff_density_max 0.233
_refine_diff_density_min -0.336
_refine_diff_density_rms 0.045
_refine_ls_extinction_method none
_refine_ls_goodness_of_fit_ref 1.047
_refine_ls_hydrogen_treatment constr
_refine_ls_matrix_type full
_refine_ls_number_parameters 208
_refine_ls_number_reflns 2764
_refine_ls_number_restraints 0
_refine_ls_restrained_S_all 1.047
_refine_ls_R_factor_all 0.0249
_refine_ls_R_factor_gt 0.0233
_refine_ls_shift/su_max 0.001
_refine_ls_shift/su_mean 0.000
_refine_ls_structure_factor_coef Fsqd
_refine_ls_weighting_details 'calc w=1/[\s^2^(Fo^2^)+(0.0382P)^2^+0.2186P] where P=(Fo^2^+2Fc^2^)/3'
_refine_ls_weighting_scheme calc
_refine_ls_wR_factor_gt 0.0634
_refine_ls_wR_factor_ref 0.0649
_reflns_number_gt 2601
_reflns_number_total 2764
_reflns_threshold_expression >2sigma(I)
_cod_data_source_file cg200903k_si_014.cif
_cod_data_source_block b
_cod_depositor_comments
;
The following automatic conversions were performed:

'_symmetry_cell_setting' value 'Triclinic' changed to 'triclinic'
according to /home/saulius/struct/CIF-dictionaries/cif_core.dic
dictionary named 'cif_core.dic' version 2.4.1 from 2010-06-29.

Automatic conversion script
Id: cif_fix_values 1715 2011-07-08 13:25:40Z adriana 
;
_cod_original_sg_symbol_H-M P-1
_cod_database_code 4502780

loop_
_symmetry_equiv_pos_as_xyz
'x, y, z'
'-x, -y, -z'

loop_
_atom_site_label
_atom_site_type_symbol
_atom_site_fract_x
_atom_site_fract_y
_atom_site_fract_z
_atom_site_U_iso_or_equiv
_atom_site_adp_type
_atom_site_occupancy
_atom_site_symmetry_multiplicity
_atom_site_calc_flag
_atom_site_refinement_flags
Mn1 Mn 0.26391(3) 0.66870(3) 0.928760(15) 0.02261(9) Uani 1 1 d .
N1 N 0.51818(18) 0.63249(17) 0.79594(9) 0.0274(3) Uani 1 1 d .
O1 O 0.12916(15) 0.96863(14) 0.88257(8) 0.0291(2) Uani 1 1 d .
O2 O 0.05527(16) 0.79635(14) 0.80995(9) 0.0357(3) Uani 1 1 d .
O3 O -0.40730(19) 1.29244(19) 0.96888(9) 0.0446(3) Uani 1 1 d .
O4 O -0.68962(15) 1.39487(14) 0.91415(9) 0.0340(3) Uani 1 1 d .
O5 O 0.01081(16) 0.70302(16) 1.04817(9) 0.0371(3) Uani 1 1 d .
H1W H -0.0696 0.6600 1.0575 0.056 Uiso 1 1 d R
H2W H -0.0371 0.8059 1.0668 0.056 Uiso 1 1 d R
C1 C -0.2282(2) 1.11087(19) 0.70890(11) 0.0251(3) Uani 1 1 d .
C2 C -0.4067(2) 1.10858(19) 0.76438(11) 0.0244(3) Uani 1 1 d .
C3 C -0.5469(2) 1.1169(2) 0.71299(13) 0.0351(4) Uani 1 1 d .
H3 H -0.6663 1.1178 0.7492 0.042 Uiso 1 1 calc R
C4 C -0.5126(3) 1.1240(3) 0.60844(14) 0.0447(4) Uani 1 1 d .
H4 H -0.6088 1.1310 0.5754 0.054 Uiso 1 1 calc R
C5 C -0.3352(3) 1.1206(3) 0.55442(13) 0.0433(4) Uani 1 1 d .
H5A H -0.3097 1.1225 0.4847 0.052 Uiso 1 1 calc R
C6 C -0.1952(2) 1.1144(2) 0.60443(12) 0.0340(4) Uani 1 1 d .
H6 H -0.0759 1.1124 0.5674 0.041 Uiso 1 1 calc R
C7 C -0.0778(2) 1.1197(2) 0.75887(11) 0.0282(3) Uani 1 1 d .
H7A H -0.1465 1.2187 0.8024 0.034 Uiso 1 1 calc R
H7B H 0.0153 1.1510 0.7070 0.034 Uiso 1 1 calc R
C8 C 0.0404(2) 0.9493(2) 0.82078(11) 0.0253(3) Uani 1 1 d .
C9 C -0.4487(2) 1.0932(2) 0.87878(11) 0.0259(3) Uani 1 1 d .
H9A H -0.5488 1.0468 0.9022 0.031 Uiso 1 1 calc R
H9B H -0.3289 1.0054 0.9029 0.031 Uiso 1 1 calc R
C10 C -0.5192(2) 1.2724(2) 0.92435(10) 0.0243(3) Uani 1 1 d .
C11 C 0.5023(2) 0.5936(2) 0.70820(12) 0.0328(3) Uani 1 1 d .
H11 H 0.3863 0.5869 0.7043 0.039 Uiso 1 1 calc R
C12 C 0.6482(2) 0.5634(2) 0.62383(12) 0.0327(3) Uani 1 1 d .
H12 H 0.6293 0.5377 0.5649 0.039 Uiso 1 1 calc R
C13 C 0.8254(2) 0.5715(2) 0.62722(11) 0.0301(3) Uani 1 1 d .
C14 C 0.8400(2) 0.6153(2) 0.71735(12) 0.0344(4) Uani 1 1 d .
H14 H 0.9532 0.6256 0.7229 0.041 Uiso 1 1 calc R
C15 C 0.6863(2) 0.6435(2) 0.79866(12) 0.0315(3) Uani 1 1 d .
H15 H 0.7003 0.6715 0.8582 0.038 Uiso 1 1 calc R
C16 C 0.9921(2) 0.5322(2) 0.54276(12) 0.0356(4) Uani 1 1 d .
H16 H 1.0973 0.5543 0.5495 0.043 Uiso 1 1 calc R

loop_
_atom_site_aniso_label
_atom_site_aniso_U_11
_atom_site_aniso_U_22
_atom_site_aniso_U_33
_atom_site_aniso_U_23
_atom_site_aniso_U_13
_atom_site_aniso_U_12
Mn1 0.01933(13) 0.02242(13) 0.02536(13) -0.00627(9) -0.00335(9) -0.00696(10)
N1 0.0262(6) 0.0269(6) 0.0260(6) -0.0055(5) 0.0000(5) -0.0095(5)
O1 0.0270(5) 0.0276(5) 0.0334(6) -0.0064(4) -0.0089(4) -0.0092(5)
O2 0.0340(6) 0.0252(6) 0.0505(7) -0.0080(5) -0.0180(5) -0.0080(5)
O3 0.0471(7) 0.0638(9) 0.0374(6) -0.0137(6) -0.0117(6) -0.0306(7)
O4 0.0228(5) 0.0250(6) 0.0530(7) -0.0119(5) -0.0009(5) -0.0089(5)
O5 0.0296(6) 0.0363(6) 0.0484(7) -0.0199(5) 0.0095(5) -0.0186(5)
C1 0.0238(7) 0.0208(7) 0.0274(7) -0.0035(6) -0.0053(6) -0.0056(6)
C2 0.0233(7) 0.0203(7) 0.0266(7) -0.0057(5) -0.0031(6) -0.0058(6)
C3 0.0275(8) 0.0419(9) 0.0385(9) -0.0090(7) -0.0058(7) -0.0152(7)
C4 0.0415(10) 0.0577(12) 0.0413(10) -0.0104(8) -0.0180(8) -0.0192(9)
C5 0.0490(10) 0.0517(11) 0.0253(8) -0.0086(7) -0.0080(7) -0.0152(9)
C6 0.0306(8) 0.0367(9) 0.0281(8) -0.0055(6) 0.0007(6) -0.0104(7)
C7 0.0248(7) 0.0273(8) 0.0318(8) -0.0016(6) -0.0052(6) -0.0109(6)
C8 0.0168(7) 0.0284(8) 0.0282(7) -0.0066(6) -0.0009(5) -0.0075(6)
C9 0.0236(7) 0.0242(7) 0.0260(7) -0.0032(6) -0.0019(6) -0.0075(6)
C10 0.0246(7) 0.0310(8) 0.0195(7) -0.0049(6) 0.0017(5) -0.0154(6)
C11 0.0270(8) 0.0397(9) 0.0316(8) -0.0077(7) -0.0024(6) -0.0138(7)
C12 0.0318(8) 0.0389(9) 0.0253(7) -0.0074(6) -0.0022(6) -0.0128(7)
C13 0.0303(8) 0.0283(8) 0.0288(8) -0.0046(6) 0.0014(6) -0.0124(7)
C14 0.0316(8) 0.0415(9) 0.0354(8) -0.0124(7) 0.0012(7) -0.0203(7)
C15 0.0326(8) 0.0352(8) 0.0275(8) -0.0107(6) -0.0002(6) -0.0147(7)
C16 0.0322(9) 0.0426(9) 0.0327(8) -0.0079(7) 0.0033(7) -0.0192(8)

loop_
_atom_type_symbol
_atom_type_description
_atom_type_scat_dispersion_real
_atom_type_scat_dispersion_imag
_atom_type_scat_source
C C 0.0033 0.0016 'International Tables Vol C Tables 4.2.6.8 and 6.1.1.4'
H H 0.0000 0.0000 'International Tables Vol C Tables 4.2.6.8 and 6.1.1.4'
N N 0.0061 0.0033 'International Tables Vol C Tables 4.2.6.8 and 6.1.1.4'
O O 0.0106 0.0060 'International Tables Vol C Tables 4.2.6.8 and 6.1.1.4'
Mn Mn 0.3368 0.7283 'International Tables Vol C Tables 4.2.6.8 and 6.1.1.4'

loop_
_geom_angle_atom_site_label_1
_geom_angle_atom_site_label_2
_geom_angle_atom_site_label_3
_geom_angle
_geom_angle_site_symmetry_1
_geom_angle_site_symmetry_3
O3 Mn1 O4 118.46(5) 2_577 1_645
O3 Mn1 O5 89.11(5) 2_577 .
O4 Mn1 O5 91.17(4) 1_645 .
O3 Mn1 O1 91.15(5) 2_577 .
O4 Mn1 O1 150.37(4) 1_645 .
O5 Mn1 O1 90.36(4) . .
O3 Mn1 N1 94.63(5) 2_577 .
O4 Mn1 N1 87.46(4) 1_645 .
O5 Mn1 N1 176.22(4) . .
O1 Mn1 N1 89.09(4) . .
O3 Mn1 O2 148.42(5) 2_577 .
O4 Mn1 O2 93.12(4) 1_645 .
O5 Mn1 O2 90.42(5) . .
O1 Mn1 O2 57.28(4) . .
N1 Mn1 O2 86.14(5) . .
O3 Mn1 C8 120.14(5) 2_577 .
O4 Mn1 C8 121.39(5) 1_645 .
O5 Mn1 C8 90.59(5) . .
O1 Mn1 C8 29.00(4) . .
N1 Mn1 C8 87.12(4) . .
O2 Mn1 C8 28.28(4) . .
C15 N1 C11 116.70(13) . .
C15 N1 Mn1 124.94(10) . .
C11 N1 Mn1 118.36(10) . .
C8 O1 Mn1 92.46(9) . .
C8 O2 Mn1 89.18(9) . .
C10 O3 Mn1 168.04(11) . 2_577
C10 O4 Mn1 115.18(9) . 1_465
Mn1 O5 H1W 130.1 . .
Mn1 O5 H2W 109.4 . .
H1W O5 H2W 113.1 . .
C6 C1 C2 118.67(14) . .
C6 C1 C7 119.45(14) . .
C2 C1 C7 121.79(13) . .
C3 C2 C1 118.89(14) . .
C3 C2 C9 119.20(14) . .
C1 C2 C9 121.90(13) . .
C2 C3 C4 121.49(16) . .
C2 C3 H3 119.3 . .
C4 C3 H3 119.3 . .
C5 C4 C3 119.50(16) . .
C5 C4 H4 120.2 . .
C3 C4 H4 120.2 . .
C4 C5 C6 119.66(16) . .
C4 C5 H5A 120.2 . .
C6 C5 H5A 120.2 . .
C5 C6 C1 121.73(15) . .
C5 C6 H6 119.1 . .
C1 C6 H6 119.1 . .
C1 C7 C8 117.21(12) . .
C1 C7 H7A 108.0 . .
C8 C7 H7A 108.0 . .
C1 C7 H7B 108.0 . .
C8 C7 H7B 108.0 . .
H7A C7 H7B 107.2 . .
O2 C8 O1 121.09(14) . .
O2 C8 C7 121.86(13) . .
O1 C8 C7 117.02(13) . .
O2 C8 Mn1 62.55(8) . .
O1 C8 Mn1 58.54(7) . .
C7 C8 Mn1 175.01(10) . .
C10 C9 C2 113.93(12) . .
C10 C9 H9A 108.8 . .
C2 C9 H9A 108.8 . .
C10 C9 H9B 108.8 . .
C2 C9 H9B 108.8 . .
H9A C9 H9B 107.7 . .
O3 C10 O4 123.16(14) . .
O3 C10 C9 118.96(14) . .
O4 C10 C9 117.88(12) . .
N1 C11 C12 123.67(15) . .
N1 C11 H11 118.2 . .
C12 C11 H11 118.2 . .
C11 C12 C13 119.65(14) . .
C11 C12 H12 120.2 . .
C13 C12 H12 120.2 . .
C14 C13 C12 116.63(14) . .
C14 C13 C16 120.07(14) . .
C12 C13 C16 123.28(14) . .
C15 C14 C13 120.02(15) . .
C15 C14 H14 120.0 . .
C13 C14 H14 120.0 . .
N1 C15 C14 123.32(14) . .
N1 C15 H15 118.3 . .
C14 C15 H15 118.3 . .
C16 C16 C13 126.4(2) 2_766 .
C16 C16 H16 116.8 2_766 .
C13 C16 H16 116.8 . .

loop_
_geom_bond_atom_site_label_1
_geom_bond_atom_site_label_2
_geom_bond_distance
_geom_bond_site_symmetry_2
Mn1 O3 2.1202(11) 2_577
Mn1 O4 2.1596(11) 1_645
Mn1 O5 2.1688(11) .
Mn1 O1 2.2451(11) .
Mn1 N1 2.2822(12) .
Mn1 O2 2.3336(11) .
Mn1 C8 2.6295(15) .
N1 C15 1.342(2) .
N1 C11 1.346(2) .
O1 C8 1.2760(18) .
O2 C8 1.2458(18) .
O3 C10 1.2442(18) .
O3 Mn1 2.1202(11) 2_577
O4 C10 1.2653(18) .
O4 Mn1 2.1596(11) 1_465
O5 H1W 0.8147 .
O5 H2W 0.8200 .
C1 C6 1.394(2) .
C1 C2 1.407(2) .
C1 C7 1.508(2) .
C2 C3 1.390(2) .
C2 C9 1.5215(19) .
C3 C4 1.393(2) .
C3 H3 0.9300 .
C4 C5 1.377(3) .
C4 H4 0.9300 .
C5 C6 1.384(2) .
C5 H5A 0.9300 .
C6 H6 0.9300 .
C7 C8 1.522(2) .
C7 H7A 0.9700 .
C7 H7B 0.9700 .
C9 C10 1.523(2) .
C9 H9A 0.9700 .
C9 H9B 0.9700 .
C11 C12 1.377(2) .
C11 H11 0.9300 .
C12 C13 1.401(2) .
C12 H12 0.9300 .
C13 C14 1.392(2) .
C13 C16 1.465(2) .
C14 C15 1.384(2) .
C14 H14 0.9300 .
C15 H15 0.9300 .
C16 C16 1.332(3) 2_766
C16 H16 0.9300 .

loop_
_geom_hbond_atom_site_label_D
_geom_hbond_atom_site_label_H
_geom_hbond_atom_site_label_A
_geom_hbond_distance_DH
_geom_hbond_distance_HA
_geom_hbond_distance_DA
_geom_hbond_angle_DHA
_geom_hbond_site_symmetry_A
O5 H1W O4 0.81 2.03 2.8293(15) 168.4 2_477
O5 H2W O1 0.82 1.87 2.6854(15) 174.6 2_577

loop_
_geom_torsion_atom_site_label_1
_geom_torsion_atom_site_label_2
_geom_torsion_atom_site_label_3
_geom_torsion_atom_site_label_4
_geom_torsion
_geom_torsion_site_symmetry_1
_geom_torsion_site_symmetry_4
O3 Mn1 N1 C15 -1.72(13) 2_577 .
O4 Mn1 N1 C15 -120.08(13) 1_645 .
O5 Mn1 N1 C15 171.1(6) . .
O1 Mn1 N1 C15 89.36(12) . .
O2 Mn1 N1 C15 146.62(12) . .
C8 Mn1 N1 C15 118.31(13) . .
O3 Mn1 N1 C11 176.94(12) 2_577 .
O4 Mn1 N1 C11 58.58(12) 1_645 .
O5 Mn1 N1 C11 -10.3(7) . .
O1 Mn1 N1 C11 -91.98(12) . .
O2 Mn1 N1 C11 -34.72(12) . .
C8 Mn1 N1 C11 -63.03(12) . .
O3 Mn1 O1 C8 -179.69(9) 2_577 .
O4 Mn1 O1 C8 2.44(13) 1_645 .
O5 Mn1 O1 C8 -90.57(9) . .
N1 Mn1 O1 C8 85.69(9) . .
O2 Mn1 O1 C8 -0.30(8) . .
O3 Mn1 O2 C8 1.48(14) 2_577 .
O4 Mn1 O2 C8 -178.33(9) 1_645 .
O5 Mn1 O2 C8 90.47(9) . .
O1 Mn1 O2 C8 0.31(8) . .
N1 Mn1 O2 C8 -91.10(9) . .
C6 C1 C2 C3 -2.4(2) . .
C7 C1 C2 C3 174.25(14) . .
C6 C1 C2 C9 176.23(13) . .
C7 C1 C2 C9 -7.1(2) . .
C1 C2 C3 C4 1.2(2) . .
C9 C2 C3 C4 -177.49(15) . .
C2 C3 C4 C5 0.8(3) . .
C3 C4 C5 C6 -1.5(3) . .
C4 C5 C6 C1 0.2(3) . .
C2 C1 C6 C5 1.8(2) . .
C7 C1 C6 C5 -174.98(15) . .
C6 C1 C7 C8 -111.20(16) . .
C2 C1 C7 C8 72.14(18) . .
Mn1 O2 C8 O1 -0.53(14) . .
Mn1 O2 C8 C7 177.31(12) . .
Mn1 O1 C8 O2 0.55(14) . .
Mn1 O1 C8 C7 -177.39(11) . .
C1 C7 C8 O2 19.2(2) . .
C1 C7 C8 O1 -162.87(13) . .
C1 C7 C8 Mn1 170.6(11) . .
O3 Mn1 C8 O2 -179.11(8) 2_577 .
O4 Mn1 C8 O2 1.95(10) 1_645 .
O5 Mn1 C8 O2 -89.79(9) . .
O1 Mn1 C8 O2 -179.46(14) . .
N1 Mn1 C8 O2 87.21(9) . .
O3 Mn1 C8 O1 0.36(10) 2_577 .
O4 Mn1 C8 O1 -178.59(7) 1_645 .
O5 Mn1 C8 O1 89.68(8) . .
N1 Mn1 C8 O1 -93.33(8) . .
O2 Mn1 C8 O1 179.46(14) . .
O3 Mn1 C8 C7 28.2(12) 2_577 .
O4 Mn1 C8 C7 -150.8(12) 1_645 .
O5 Mn1 C8 C7 117.5(12) . .
O1 Mn1 C8 C7 27.8(11) . .
N1 Mn1 C8 C7 -65.5(12) . .
O2 Mn1 C8 C7 -152.7(12) . .
C3 C2 C9 C10 -100.71(16) . .
C1 C2 C9 C10 80.63(17) . .
Mn1 O3 C10 O4 63.4(6) 2_577 .
Mn1 O3 C10 C9 -117.1(6) 2_577 .
Mn1 O4 C10 O3 21.43(18) 1_465 .
Mn1 O4 C10 C9 -158.02(10) 1_465 .
C2 C9 C10 O3 -110.30(15) . .
C2 C9 C10 O4 69.18(17) . .
C15 N1 C11 C12 0.8(2) . .
Mn1 N1 C11 C12 -177.97(13) . .
N1 C11 C12 C13 0.4(3) . .
C11 C12 C13 C14 -1.6(2) . .
C11 C12 C13 C16 176.82(16) . .
C12 C13 C14 C15 1.7(2) . .
C16 C13 C14 C15 -176.78(15) . .
C11 N1 C15 C14 -0.7(2) . .
Mn1 N1 C15 C14 177.98(12) . .
C13 C14 C15 N1 -0.6(3) . .
C14 C13 C16 C16 171.4(2) . 2_766
C12 C13 C16 C16 -6.9(3) . 2_766
